data_4119958
loop_
_publ_author_name
'Robert-Andr\'e F. Rarig'
'Mai N. Tran'
'David M. Chenoweth'

_publ_section_title
;
 Synthesis and Conformational Dynamics of the Reported Structure of
 Xylopyridine A
;
_journal_name_full 'Journal of the American Chemical Society'
_journal_page_first 9213
_journal_page_last 9219
_journal_paper_doi 10.1021/ja404737q
_journal_volume 135
_journal_year 2013
_chemical_formula_sum 'C24 H14 N2 O2'
_chemical_formula_weight 362.37
_space_group_IT_number 88
_symmetry_cell_setting tetragonal
_symmetry_Int_Tables_number 88
_symmetry_space_group_name_Hall '-I 4ad'
_symmetry_space_group_name_H-M 'I 41/a :2'
_atom_sites_solution_hydrogens geom
_atom_sites_solution_primary direct
_audit_creation_method SHELXL-97
_cell_angle_alpha 90.00
_cell_angle_beta 90.00
_cell_angle_gamma 90.00
_cell_formula_units_Z 8
_cell_length_a 18.5111(12)
_cell_length_b 18.5111(12)
_cell_length_c 9.7964(7)
_cell_measurement_temperature 143(1)
_cell_volume 3356.8(4)
_computing_data_collection 'Bruker APEX2'
_computing_data_reduction 'Bruker SAINT'
_computing_structure_refinement 'SHELXL-97 (Sheldrick, 2008)'
_computing_structure_solution 'SHELXS-97 (Sheldrick, 2008)'
_diffrn_ambient_temperature 143(1)
_diffrn_measured_fraction_theta_full 0.999
_diffrn_measured_fraction_theta_max 0.999
_diffrn_measurement_device 'CCD Area Detector'
_diffrn_measurement_device_type 'Bruker APEXII'
_diffrn_measurement_method 'phi and omega scans'
_diffrn_radiation_monochromator graphite
_diffrn_radiation_source 'sealed tube'
_diffrn_radiation_type MoK\a
_diffrn_radiation_wavelength 0.71073
_diffrn_reflns_av_R_equivalents 0.0323
_diffrn_reflns_av_sigmaI/netI 0.0097
_diffrn_reflns_limit_h_max 23
_diffrn_reflns_limit_h_min -23
_diffrn_reflns_limit_k_max 17
_diffrn_reflns_limit_k_min -23
_diffrn_reflns_limit_l_max 12
_diffrn_reflns_limit_l_min -12
_diffrn_reflns_number 35582
_diffrn_reflns_theta_full 26.40
_diffrn_reflns_theta_max 26.40
_diffrn_reflns_theta_min 2.20
_exptl_absorpt_coefficient_mu 0.093
_exptl_absorpt_correction_T_max 0.7454
_exptl_absorpt_correction_T_min 0.6814
_exptl_absorpt_correction_type multi-scan
_exptl_absorpt_process_details '(SADABS; Sheldrick, 2007)'
_exptl_crystal_density_diffrn 1.434
_exptl_crystal_F_000 1504
_exptl_crystal_size_max 0.30
_exptl_crystal_size_mid 0.20
_exptl_crystal_size_min 0.08
_refine_diff_density_max 0.163
_refine_diff_density_min -0.137
_refine_diff_density_rms 0.029
_refine_ls_extinction_method none
_refine_ls_goodness_of_fit_ref 1.036
_refine_ls_hydrogen_treatment refall
_refine_ls_matrix_type full
_refine_ls_number_parameters 159
_refine_ls_number_reflns 1722
_refine_ls_number_restraints 0
_refine_ls_restrained_S_all 1.036
_refine_ls_R_factor_all 0.0358
_refine_ls_R_factor_gt 0.0308
_refine_ls_shift/su_max 0.000
_refine_ls_shift/su_mean 0.000
_refine_ls_structure_factor_coef Fsqd
_refine_ls_weighting_details 'calc w=1/[\s^2^(Fo^2^)+(0.0357P)^2^+2.3086P] where P=(Fo^2^+2Fc^2^)/3'
_refine_ls_weighting_scheme calc
_refine_ls_wR_factor_gt 0.0760
_refine_ls_wR_factor_ref 0.0805
_reflns_number_gt 1525
_reflns_number_total 1722
_reflns_threshold_expression >2sigma(I)
_cod_data_source_file ja404737q_si_002.cif
_cod_data_source_block shelxl
_cod_original_sg_symbol_H-M 'I 41/a '
_cod_database_code 4119958

loop_
_symmetry_equiv_pos_as_xyz
'x, y, z'
'-y+3/4, x+1/4, z+1/4'
'-x+1/2, -y, z+1/2'
'y+3/4, -x+3/4, z+3/4'
'x+1/2, y+1/2, z+1/2'
'-y+5/4, x+3/4, z+3/4'
'-x+1, -y+1/2, z+1'
'y+5/4, -x+5/4, z+5/4'
'-x, -y, -z'
'y-3/4, -x-1/4, -z-1/4'
'x-1/2, y, -z-1/2'
'-y-3/4, x-3/4, -z-3/4'
'-x+1/2, -y+1/2, -z+1/2'
'y-1/4, -x+1/4, -z+1/4'
'x, y+1/2, -z'
'-y-1/4, x-1/4, -z-1/4'

loop_
_atom_site_label
_atom_site_type_symbol
_atom_site_fract_x
_atom_site_fract_y
_atom_site_fract_z
_atom_site_U_iso_or_equiv
_atom_site_adp_type
_atom_site_occupancy
_atom_site_symmetry_multiplicity
_atom_site_calc_flag
_atom_site_refinement_flags
_atom_site_disorder_assembly
_atom_site_disorder_group
C1 C 0.25521(6) 0.21707(6) 0.27858(11) 0.0252(2) Uani 1 1 d . . .
C2 C 0.20292(6) 0.18030(6) 0.36948(11) 0.0258(2) Uani 1 1 d . . .
C3 C 0.16435(6) 0.21124(6) 0.47741(12) 0.0284(3) Uani 1 1 d . A .
C4 C 0.11544(6) 0.16983(6) 0.54929(13) 0.0328(3) Uani 1 1 d . . .
N5 N 0.10169(6) 0.09987(6) 0.52099(12) 0.0363(3) Uani 0.840(15) 1 d P A 1
C5' C 0.10169(6) 0.09987(6) 0.52099(12) 0.0363(3) Uani 0.160(15) 1 d P A 2
C6 C 0.14097(7) 0.06887(6) 0.42202(13) 0.0342(3) Uani 1 1 d . . .
C7 C 0.19301(6) 0.10653(6) 0.34909(11) 0.0272(2) Uani 1 1 d . A .
O8 O 0.23429(5) 0.06838(4) 0.25692(8) 0.0309(2) Uani 1 1 d . . .
C9 C 0.30286(6) 0.09583(6) 0.23454(11) 0.0282(3) Uani 1 1 d . A .
C10 C 0.35578(8) 0.04732(7) 0.19449(12) 0.0361(3) Uani 1 1 d . . .
C11 C 0.42538(8) 0.07090(7) 0.17625(13) 0.0421(4) Uani 0.840(15) 1 d P A 1
N11' N 0.42538(8) 0.07090(7) 0.17625(13) 0.0421(4) Uani 0.160(15) 1 d P A 2
C12 C 0.44286(7) 0.14248(7) 0.20296(13) 0.0380(3) Uani 1 1 d . . .
C13 C 0.38978(6) 0.19098(7) 0.24091(12) 0.0314(3) Uani 1 1 d . A .
C14 C 0.31754(6) 0.16918(6) 0.25082(11) 0.0263(2) Uani 1 1 d . . .
H3 H 0.1714(7) 0.2616(7) 0.5009(14) 0.032(3) Uiso 1 1 d . . .
H4 H 0.0889(7) 0.1910(7) 0.6256(15) 0.039(4) Uiso 1 1 d . . .
H5' H 0.066(5) 0.074(5) 0.562(10) 0.040 Uiso 0.160(15) 1 d P A 2
H6 H 0.1328(7) 0.0185(8) 0.4027(15) 0.039(4) Uiso 1 1 d . . .
H10 H 0.3428(8) -0.0030(8) 0.1807(15) 0.042(4) Uiso 1 1 d . . .
H11 H 0.4620(10) 0.0373(9) 0.1465(18) 0.041(5) Uiso 0.840(15) 1 d P A 1
H12 H 0.4931(8) 0.1591(8) 0.1942(15) 0.042(4) Uiso 1 1 d . . .
H13 H 0.4027(7) 0.2417(7) 0.2589(14) 0.034(3) Uiso 1 1 d . . .

loop_
_atom_site_aniso_label
_atom_site_aniso_U_11
_atom_site_aniso_U_22
_atom_site_aniso_U_33
_atom_site_aniso_U_23
_atom_site_aniso_U_13
_atom_site_aniso_U_12
C1 0.0275(5) 0.0230(5) 0.0251(5) -0.0018(4) -0.0007(4) -0.0006(4)
C2 0.0270(5) 0.0240(5) 0.0263(5) 0.0027(4) -0.0028(4) 0.0007(4)
C3 0.0295(6) 0.0256(5) 0.0301(6) 0.0005(4) -0.0004(4) 0.0023(4)
C4 0.0331(6) 0.0329(6) 0.0325(6) 0.0035(5) 0.0045(5) 0.0053(5)
N5 0.0353(6) 0.0329(6) 0.0408(6) 0.0088(5) 0.0051(5) -0.0005(4)
C5' 0.0353(6) 0.0329(6) 0.0408(6) 0.0088(5) 0.0051(5) -0.0005(4)
C6 0.0384(6) 0.0260(6) 0.0381(7) 0.0064(5) -0.0020(5) -0.0033(5)
C7 0.0325(6) 0.0251(5) 0.0242(5) 0.0013(4) -0.0030(4) 0.0013(4)
O8 0.0423(5) 0.0230(4) 0.0273(4) -0.0019(3) 0.0010(3) -0.0019(3)
C9 0.0381(6) 0.0260(5) 0.0206(5) 0.0019(4) -0.0001(4) 0.0030(4)
C10 0.0555(8) 0.0266(6) 0.0261(6) 0.0015(5) 0.0067(5) 0.0104(5)
C11 0.0496(8) 0.0440(7) 0.0326(7) 0.0043(5) 0.0088(6) 0.0207(6)
N11' 0.0496(8) 0.0440(7) 0.0326(7) 0.0043(5) 0.0088(6) 0.0207(6)
C12 0.0331(6) 0.0483(7) 0.0326(6) 0.0044(5) 0.0015(5) 0.0094(5)
C13 0.0325(6) 0.0336(6) 0.0281(6) 0.0020(5) -0.0013(5) 0.0025(5)
C14 0.0328(6) 0.0246(5) 0.0216(5) 0.0013(4) -0.0001(4) 0.0036(4)

loop_
_atom_type_symbol
_atom_type_description
_atom_type_scat_dispersion_real
_atom_type_scat_dispersion_imag
_atom_type_scat_source
C C 0.0033 0.0016 'International Tables Vol C Tables 4.2.6.8 and 6.1.1.4'
H H 0.0000 0.0000 'International Tables Vol C Tables 4.2.6.8 and 6.1.1.4'
N N 0.0061 0.0033 'International Tables Vol C Tables 4.2.6.8 and 6.1.1.4'
O O 0.0106 0.0060 'International Tables Vol C Tables 4.2.6.8 and 6.1.1.4'

loop_
_geom_angle_atom_site_label_1
_geom_angle_atom_site_label_2
_geom_angle_atom_site_label_3
_geom_angle
_geom_angle_site_symmetry_1
C1 C1 C14 125.02(13) 13
C1 C1 C2 124.67(13) 13
C14 C1 C2 110.15(9) .
C7 C2 C3 116.28(10) .
C7 C2 C1 116.79(10) .
C3 C2 C1 126.88(10) .
C4 C3 C2 119.57(10) .
C4 C3 H3 120.2(8) .
C2 C3 H3 120.3(8) .
N5 C4 C3 123.54(11) .
N5 C4 H4 116.6(8) .
C3 C4 H4 119.8(8) .
C6 N5 C4 117.22(11) .
C6 N5 H5' 120(6) .
C4 N5 H5' 123(6) .
N5 C6 C7 122.27(11) .
N5 C6 H6 118.1(9) .
C7 C6 H6 119.6(9) .
O8 C7 C6 117.73(10) .
O8 C7 C2 121.57(10) .
C6 C7 C2 120.70(11) .
C7 O8 C9 115.10(8) .
O8 C9 C10 117.07(10) .
O8 C9 C14 121.20(10) .
C10 C9 C14 121.73(11) .
C11 C10 C9 119.65(12) .
C11 C10 H10 121.3(8) .
C9 C10 H10 119.0(9) .
C10 C11 C12 119.85(12) .
C10 C11 H11 119.6(10) .
C12 C11 H11 120.5(10) .
C13 C12 C11 120.33(12) .
C13 C12 H12 119.5(8) .
C11 C12 H12 120.1(8) .
C12 C13 C14 120.68(11) .
C12 C13 H13 119.7(8) .
C14 C13 H13 119.6(8) .
C9 C14 C13 117.32(10) .
C9 C14 C1 116.91(10) .
C13 C14 C1 125.76(10) .

loop_
_geom_bond_atom_site_label_1
_geom_bond_atom_site_label_2
_geom_bond_distance
_geom_bond_site_symmetry_2
C1 C1 1.355(2) 13
C1 C14 1.4802(15) .
C1 C2 1.4810(15) .
C2 C7 1.3923(15) .
C2 C3 1.3985(16) .
C3 C4 1.3795(16) .
C3 H3 0.969(13) .
C4 N5 1.3485(16) .
C4 H4 0.977(14) .
N5 C6 1.3408(17) .
N5 H5' 0.91(11) .
C6 C7 1.3872(16) .
C6 H6 0.964(14) .
C7 O8 1.3777(14) .
O8 C9 1.3847(14) .
C9 C10 1.3856(16) .
C9 C14 1.3938(15) .
C10 C11 1.372(2) .
C10 H10 0.972(15) .
C11 C12 1.3888(19) .
C11 H11 0.966(19) .
C12 C13 1.3818(17) .
C12 H12 0.983(14) .
C13 C14 1.4003(16) .
C13 H13 0.984(14) .
